data_2103022
loop_
_publ_author_name
'Juan F. Van der Maelen Uria'
'Enrique Gutierrez Puebla'
'Angeles Monge'
'Santiago Garcia-Granda'
'Irene Resa'
'Ernesto Carmona'
'Maria Teresa Fernandez-Diaz'
'Garry J. McIntyre'
'Philip Pattison'
'Hans-Peter Weber'

_publ_section_title
;
 Experimental and theoretical characterization of the Zn---Zn bond in
 [Zn~2~(\h^5^-C~5~Me~5~)~2~]
;
_journal_coeditor_code BS5050
_journal_issue 6
_journal_name_full 'Acta Crystallographica Section B'
_journal_page_first 862
_journal_page_last 868
_journal_paper_doi 10.1107/S0108768107045880
_journal_volume 63
_journal_year 2007
_chemical_formula_sum 'C20 H30 Zn2'
_chemical_formula_weight 401.18
_chemical_name_systematic
;
 bis(\h^5^-Pentamethyl-cyclopentadienyl)-di-zinc(i)
;
_space_group_IT_number 2
_symmetry_cell_setting triclinic
_symmetry_space_group_name_Hall '-P 1'
_symmetry_space_group_name_H-M 'P -1'
_atom_sites_solution_hydrogens geom
_atom_sites_solution_primary direct
_atom_sites_solution_secondary difmap
_audit_creation_method SHELXL-97
_cell_angle_alpha 109.7770(10)
_cell_angle_beta 101.6030(10)
_cell_angle_gamma 94.2010(10)
_cell_formula_units_Z 2
_cell_length_a 6.9329(3)
_cell_length_b 10.8831(5)
_cell_length_c 13.8384(7)
_cell_measurement_temperature 170(2)
_cell_volume 951.09(8)
_computing_data_collection LAUEGEN
_computing_data_reduction ARGONNE_BOXES
_computing_molecular_graphics SHELXTL
_computing_publication_material SHELXTL
_computing_structure_refinement 'SHELXL-97 (Sheldrick, 1997)'
_diffrn_ambient_temperature 170(2)
_diffrn_measured_fraction_theta_full 0.737
_diffrn_measured_fraction_theta_max 0.737
_diffrn_measurement_device_type VIVALDI
_diffrn_measurement_method Laue
_diffrn_radiation_source 'nuclear reactor'
_diffrn_radiation_type white-beam
_diffrn_reflns_av_R_equivalents 0.3643
_diffrn_reflns_av_sigmaI/netI 0.2723
_diffrn_reflns_limit_h_max 7
_diffrn_reflns_limit_h_min -7
_diffrn_reflns_limit_k_max 11
_diffrn_reflns_limit_k_min -11
_diffrn_reflns_limit_l_max 14
_diffrn_reflns_limit_l_min -14
_diffrn_reflns_number 8553
_diffrn_reflns_theta_full 21.75
_diffrn_reflns_theta_max 21.75
_diffrn_reflns_theta_min 2.07
_exptl_absorpt_coefficient_mu 0.000
_exptl_crystal_colour colorless
_exptl_crystal_density_diffrn 1.452
_exptl_crystal_density_method 'not measured'
_exptl_crystal_description prismatic
_exptl_crystal_F_000 64
_exptl_crystal_size_max 2.0
_exptl_crystal_size_mid 1.0
_exptl_crystal_size_min 0.3
_refine_diff_density_max 0.669
_refine_diff_density_min -0.598
_refine_ls_extinction_method none
_refine_ls_goodness_of_fit_ref 1.078
_refine_ls_hydrogen_treatment mixed
_refine_ls_matrix_type full
_refine_ls_number_parameters 469
_refine_ls_number_reflns 1665
_refine_ls_number_restraints 0
_refine_ls_restrained_S_all 1.078
_refine_ls_R_factor_all 0.1779
_refine_ls_R_factor_gt 0.1047
_refine_ls_shift/su_max 0.032
_refine_ls_shift/su_mean 0.006
_refine_ls_structure_factor_coef Fsqd
_refine_ls_weighting_details 'calc w=1/[\s^2^(Fo^2^)+(0.1322P)^2^+0.0000P] where P=(Fo^2^+2Fc^2^)/3'
_refine_ls_weighting_scheme calc
_refine_ls_wR_factor_gt 0.2289
_refine_ls_wR_factor_ref 0.2643
_reflns_number_gt 985
_reflns_number_total 1665
_reflns_threshold_expression >2sigma(I)
_cod_data_source_file bs5050.cif
_cod_data_source_block zn-zn
_cod_depositor_comments
;
The following automatic conversions were performed:
'_symmetry_cell_setting' value 'Triclinic' changed to 'triclinic'
according to '/home/saulius/struct/CIF-dictionaries/cif_core.dic'
dictionary named 'cif_core.dic' version 2.4.1 from 2010-06-29.

Automatic conversion script
Id: cif_fix_enum 1527 2010-12-29 10:47:43Z saulius 

The following automatic conversions were performed:

'_symmetry_cell_setting' value 'Triclinic' changed to 'triclinic'
according to /home/saulius/struct/CIF-dictionaries/cif_core.dic
dictionary named 'cif_core.dic' version 2.4.1 from 2010-06-29.

Automatic conversion script
Id: cif_fix_values 1715 2011-07-08 13:25:40Z adriana 
;
_cod_original_sg_symbol_H-M P-1
_cod_database_code 2103022

loop_
_symmetry_equiv_pos_as_xyz
'x, y, z'
'-x, -y, -z'

loop_
_atom_site_type_symbol
_atom_site_label
_atom_site_fract_x
_atom_site_fract_y
_atom_site_fract_z
_atom_site_U_iso_or_equiv
_atom_site_adp_type
_atom_site_calc_flag
_atom_site_occupancy
Zn Zn1 0.3354(13) 0.2188(6) 0.3170(6) 0.032(2) Uani d 1
Zn Zn2 0.1478(12) 0.2910(7) 0.1964(6) 0.034(2) Uani d 1
C C1 0.6444(11) 0.2452(7) 0.4275(5) 0.034(2) Uani d 1
C C2 0.5964(11) 0.1082(6) 0.3514(5) 0.036(2) Uani d 1
C C3 0.4226(12) 0.0487(6) 0.3681(6) 0.043(2) Uani d 1
C C4 0.3618(10) 0.1462(6) 0.4541(5) 0.033(2) Uani d 1
C C5 0.5034(12) 0.2644(7) 0.4879(6) 0.042(2) Uani d 1
C C6 -0.1044(10) 0.2337(6) 0.0429(5) 0.035(2) Uani d 1
C C7 0.0774(12) 0.2924(7) 0.0265(6) 0.045(2) Uani d 1
C C8 0.1200(11) 0.4255(5) 0.0980(5) 0.033(2) Uani d 1
C C9 -0.0276(12) 0.4491(6) 0.1615(5) 0.038(2) Uani d 1
C C10 -0.1627(11) 0.3272(7) 0.1241(6) 0.038(2) Uani d 1
C C11 0.8247(16) 0.3382(10) 0.4441(10) 0.045(3) Uani d 1
H H11A 0.949(6) 0.331(3) 0.491(3) 0.146(16) Uani d 1
H H11B 0.786(4) 0.438(2) 0.457(3) 0.160(16) Uani d 1
H H11C 0.888(4) 0.319(3) 0.379(2) 0.135(13) Uani d 1
C C12 0.717(2) 0.0411(12) 0.2777(8) 0.049(4) Uani d 1
H H12A 0.818(4) 0.106(2) 0.268(2) 0.118(10) Uani d 1
H H12B 0.618(3) -0.002(3) 0.192(2) 0.139(12) Uani d 1
H H12C 0.787(6) -0.015(3) 0.297(3) 0.109(13) Uani d 1
C C13 0.333(2) -0.0917(8) 0.3149(11) 0.058(4) Uani d 1
H H13A 0.366(5) -0.144(2) 0.370(2) 0.123(12) Uani d 1
H H13B 0.330(7) -0.134(3) 0.242(3) 0.19(2) Uani d 1
H H13C 0.159(4) -0.1055(18) 0.301(3) 0.124(11) Uani d 1
C C14 0.202(2) 0.1151(10) 0.5041(10) 0.051(3) Uani d 1
H H14A 0.237(4) 0.054(4) 0.541(2) 0.132(13) Uani d 1
H H14B 0.061(5) 0.086(3) 0.458(3) 0.129(13) Uani d 1
H H14C 0.189(4) 0.212(2) 0.572(3) 0.169(15) Uani d 1
C C15 0.501(2) 0.3856(9) 0.5771(7) 0.044(3) Uani d 1
H H15A 0.364(5) 0.397(3) 0.593(2) 0.120(11) Uani d 1
H H15B 0.569(4) 0.476(2) 0.5801(18) 0.115(9) Uani d 1
H H15C 0.568(5) 0.378(2) 0.6570(16) 0.125(12) Uani d 1
C C16 -0.213(3) 0.0954(11) -0.0242(10) 0.070(5) Uani d 1
H H16A -0.266(4) 0.047(2) 0.0271(18) 0.104(8) Uani d 1
H H16B -0.126(4) 0.037(3) -0.058(3) 0.134(13) Uani d 1
H H16C -0.339(4) 0.099(2) -0.080(2) 0.103(11) Uani d 1
C C17 0.181(2) 0.2335(12) -0.0580(9) 0.052(3) Uani d 1
H H17A 0.105(4) 0.223(2) -0.1349(19) 0.108(9) Uani d 1
H H17B 0.197(7) 0.142(3) -0.065(3) 0.19(2) Uani d 1
H H17C 0.312(5) 0.287(4) -0.0476(17) 0.114(9) Uani d 1
C C18 0.280(2) 0.5291(11) 0.0982(8) 0.048(4) Uani d 1
H H18A 0.384(4) 0.493(3) 0.071(4) 0.133(14) Uani d 1
H H18B 0.340(4) 0.6090(19) 0.1818(16) 0.099(8) Uani d 1
H H18C 0.226(4) 0.578(3) 0.047(3) 0.120(11) Uani d 1
C C19 -0.0499(18) 0.5739(10) 0.2397(12) 0.060(4) Uani d 1
H H19A -0.176(7) 0.619(3) 0.211(2) 0.151(15) Uani d 1
H H19B 0.088(5) 0.6464(18) 0.271(3) 0.161(16) Uani d 1
H H19C -0.073(5) 0.560(2) 0.3091(17) 0.113(9) Uani d 1
C C20 -0.3466(19) 0.3104(10) 0.1625(10) 0.048(3) Uani d 1
H H20A -0.470(4) 0.326(4) 0.116(3) 0.125(13) Uani d 1
H H20B -0.328(4) 0.363(3) 0.242(2) 0.145(14) Uani d 1
H H20C -0.388(4) 0.217(2) 0.167(3) 0.159(16) Uani d 1

loop_
_atom_site_aniso_label
_atom_site_aniso_U_11
_atom_site_aniso_U_22
_atom_site_aniso_U_33
_atom_site_aniso_U_12
_atom_site_aniso_U_13
_atom_site_aniso_U_23
Zn1 0.047(6) 0.030(4) 0.023(4) -0.003(4) 0.008(4) 0.016(3)
Zn2 0.035(6) 0.041(4) 0.030(5) -0.001(4) 0.001(4) 0.023(4)
C1 0.033(5) 0.053(4) 0.028(4) 0.005(4) 0.000(4) 0.034(3)
C2 0.040(5) 0.033(4) 0.028(4) -0.003(3) -0.008(4) 0.012(3)
C3 0.046(6) 0.038(4) 0.039(5) -0.018(4) -0.017(4) 0.026(4)
C4 0.035(5) 0.043(4) 0.035(4) -0.003(3) 0.003(4) 0.036(3)
C5 0.047(6) 0.052(4) 0.032(4) -0.001(4) -0.002(4) 0.030(4)
C6 0.032(5) 0.051(4) 0.020(4) -0.007(3) -0.008(4) 0.023(3)
C7 0.043(5) 0.062(5) 0.034(5) -0.002(4) -0.001(4) 0.030(4)
C8 0.048(5) 0.033(4) 0.013(4) -0.012(3) -0.002(4) 0.010(3)
C9 0.057(6) 0.038(4) 0.023(4) 0.005(4) 0.015(4) 0.013(3)
C10 0.039(5) 0.047(4) 0.037(4) 0.002(4) 0.010(4) 0.030(3)
C11 0.040(7) 0.040(5) 0.057(7) -0.017(6) -0.011(6) 0.036(5)
H11A 0.12(3) 0.13(2) 0.20(4) -0.06(2) -0.04(3) 0.13(3)
H11B 0.10(2) 0.041(12) 0.32(5) -0.013(12) 0.07(3) 0.039(17)
H11C 0.12(2) 0.18(2) 0.075(14) -0.089(18) 0.024(17) 0.037(15)
C12 0.072(9) 0.074(8) 0.008(6) 0.026(7) 0.012(7) 0.020(5)
H12A 0.13(2) 0.083(14) 0.14(2) 0.012(14) 0.07(2) 0.014(14)
H12B 0.065(15) 0.22(3) 0.057(16) 0.037(16) -0.018(13) -0.032(17)
H12C 0.15(3) 0.14(3) 0.09(2) 0.08(2) 0.04(2) 0.084(18)
C13 0.060(8) 0.027(5) 0.068(8) -0.013(5) -0.004(7) 0.009(6)
H13A 0.14(3) 0.077(13) 0.12(2) 0.000(14) -0.100(19) 0.076(15)
H13B 0.34(6) 0.09(2) 0.11(3) -0.10(3) -0.02(3) 0.065(19)
H13C 0.10(2) 0.064(12) 0.18(3) -0.051(13) 0.026(19) 0.026(14)
C14 0.046(8) 0.071(6) 0.059(7) 0.019(6) 0.014(7) 0.050(6)
H14A 0.08(2) 0.27(4) 0.17(3) 0.07(2) 0.07(2) 0.18(3)
H14B 0.071(18) 0.16(2) 0.15(3) -0.042(19) 0.018(18) 0.07(2)
H14C 0.17(3) 0.092(14) 0.23(3) 0.004(16) 0.16(3) -0.029(18)
C15 0.065(8) 0.041(5) 0.017(6) 0.019(5) -0.012(6) 0.008(4)
H15A 0.11(2) 0.14(2) 0.062(18) -0.017(18) 0.008(18) -0.006(14)
H15B 0.20(3) 0.073(13) 0.095(17) 0.030(15) 0.085(17) 0.021(12)
H15C 0.26(4) 0.104(14) 0.000(11) 0.101(18) -0.032(14) 0.024(9)
C16 0.106(13) 0.037(6) 0.054(8) -0.023(8) 0.004(9) 0.014(6)
H16A 0.15(2) 0.073(11) 0.105(16) -0.016(12) 0.028(17) 0.061(12)
H16B 0.10(2) 0.076(15) 0.17(3) -0.011(14) -0.01(2) -0.010(17)
H16C 0.080(19) 0.081(15) 0.090(19) -0.034(14) -0.063(15) 0.013(14)
C17 0.061(8) 0.080(8) 0.019(7) 0.022(6) -0.004(6) 0.027(5)
H17A 0.14(2) 0.17(2) 0.012(11) 0.043(18) 0.012(14) 0.035(12)
H17B 0.38(6) 0.077(15) 0.20(4) 0.10(2) 0.23(4) 0.042(18)
H17C 0.09(2) 0.18(3) 0.053(14) 0.05(2) 0.030(15) 0.007(15)
C18 0.066(10) 0.055(6) 0.021(5) -0.020(6) -0.006(6) 0.029(5)
H18A 0.054(19) 0.107(19) 0.28(4) -0.010(14) 0.00(2) 0.14(3)
H18B 0.15(2) 0.069(11) 0.052(12) -0.043(12) 0.013(13) 0.005(10)
H18C 0.08(2) 0.12(2) 0.17(3) -0.020(16) -0.040(19) 0.11(2)
C19 0.058(8) 0.056(6) 0.082(10) 0.038(6) 0.028(8) 0.031(6)
H19A 0.23(4) 0.092(17) 0.10(2) -0.03(2) -0.08(2) 0.071(16)
H19B 0.19(3) 0.026(8) 0.27(4) 0.006(14) 0.15(3) 0.004(13)
H19C 0.19(3) 0.121(17) 0.045(13) 0.063(17) 0.044(17) 0.032(12)
C20 0.054(9) 0.069(6) 0.047(8) 0.017(6) 0.018(7) 0.048(5)
H20A 0.051(19) 0.22(3) 0.14(3) 0.04(2) 0.037(19) 0.09(2)
H20B 0.12(2) 0.21(3) 0.046(14) -0.043(18) 0.020(14) -0.024(16)
H20C 0.11(2) 0.107(17) 0.35(5) 0.036(16) 0.13(3) 0.16(3)

loop_
_atom_type_symbol
_atom_type_description
_atom_type_scat_dispersion_real
_atom_type_scat_dispersion_imag
_atom_type_scat_source
C C 0.0000 0.0000 'International Tables Vol C Tables 4.2.6.8 and 6.1.1.4'
H H 0.0000 0.0000 'International Tables Vol C Tables 4.2.6.8 and 6.1.1.4'
Zn Zn 0.0000 0.0000 'International Tables Vol C Tables 4.2.6.8 and 6.1.1.4'

loop_
_geom_angle_atom_site_label_1
_geom_angle_atom_site_label_2
_geom_angle_atom_site_label_3
_geom_angle
C5 C1 C2 107.7(6)
C5 C1 C11 126.8(7)
C2 C1 C11 125.1(7)
C3 C2 C1 107.3(6)
C3 C2 C12 126.3(7)
C1 C2 C12 126.3(7)
C2 C3 C4 108.4(5)
C2 C3 C13 125.3(8)
C4 C3 C13 126.0(7)
C5 C4 C3 106.4(5)
C5 C4 C14 129.0(7)
C3 C4 C14 124.0(6)
C1 C5 C4 110.3(6)
C1 C5 C15 125.9(8)
C4 C5 C15 123.8(7)
C10 C6 C7 108.9(6)
C10 C6 C16 127.2(8)
C7 C6 C16 123.9(8)
C8 C7 C6 106.4(6)
C8 C7 C17 125.5(7)
C6 C7 C17 127.6(7)
C7 C8 C9 109.1(5)
C7 C8 C18 124.5(6)
C9 C8 C18 126.1(6)
C10 C9 C8 106.0(5)
C10 C9 C19 125.7(7)
C8 C9 C19 128.0(7)
C6 C10 C9 109.6(5)
C6 C10 C20 126.3(7)
C9 C10 C20 123.9(7)
C1 C11 H11A 117.1(13)
C1 C11 H11B 109.6(14)
H11A C11 H11B 118(3)
C1 C11 H11C 114.8(14)
H11A C11 H11C 93(3)
H11B C11 H11C 103(3)
C2 C12 H12A 112.5(14)
C2 C12 H12B 109.1(14)
H12A C12 H12B 99(2)
C2 C12 H12C 114.9(18)
H12A C12 H12C 106(3)
H12B C12 H12C 115(3)
C3 C13 H13A 109.8(15)
C3 C13 H13B 118.6(14)
H13A C13 H13B 121(2)
C3 C13 H13C 111.7(13)
H13A C13 H13C 99(2)
H13B C13 H13C 94(3)
C4 C14 H14A 112.3(15)
C4 C14 H14B 117.0(17)
H14A C14 H14B 111(3)
C4 C14 H14C 108.5(13)
H14A C14 H14C 104(3)
H14B C14 H14C 103(2)
C5 C15 H15A 114.6(14)
C5 C15 H15B 119.1(13)
H15A C15 H15B 109(2)
C5 C15 H15C 111.8(12)
H15A C15 H15C 93(2)
H15B C15 H15C 106(2)
C6 C16 H16A 109.9(14)
C6 C16 H16B 112.9(17)
H16A C16 H16B 104(3)
C6 C16 H16C 110.6(17)
H16A C16 H16C 108(2)
H16B C16 H16C 112(3)
C7 C17 H17A 115.3(17)
C7 C17 H17B 110.3(16)
H17A C17 H17B 103(3)
C7 C17 H17C 113.0(15)
H17A C17 H17C 104(2)
H17B C17 H17C 111(3)
C8 C18 H18A 113.4(15)
C8 C18 H18B 111.5(10)
H18A C18 H18B 111(2)
C8 C18 H18C 112.1(15)
H18A C18 H18C 101(3)
H18B C18 H18C 107(2)
C9 C19 H19A 113.4(18)
C9 C19 H19B 112.9(13)
H19A C19 H19B 110(2)
C9 C19 H19C 110.8(16)
H19A C19 H19C 107(3)
H19B C19 H19C 102(3)
C10 C20 H20A 112.6(16)
C10 C20 H20B 113.0(16)
H20A C20 H20B 113(3)
C10 C20 H20C 116.8(15)
H20A C20 H20C 105(2)
H20B C20 H20C 95(3)

loop_
_geom_bond_atom_site_label_1
_geom_bond_atom_site_label_2
_geom_bond_distance
Zn1 Zn2 2.292(14)
C1 C5 1.392(10)
C1 C2 1.472(9)
C1 C11 1.477(11)
C2 C3 1.423(10)
C2 C12 1.485(11)
C3 C4 1.460(10)
C3 C13 1.476(11)
C4 C5 1.436(9)
C4 C14 1.492(11)
C5 C15 1.474(11)
C6 C10 1.390(10)
C6 C7 1.464(9)
C6 C16 1.516(12)
C7 C8 1.420(9)
C7 C17 1.482(13)
C8 C9 1.460(9)
C8 C18 1.520(10)
C9 C10 1.437(10)
C9 C19 1.464(12)
C10 C20 1.498(12)
C11 H11A 0.99(5)
C11 H11B 1.11(3)
C11 H11C 1.04(3)
C12 H12A 1.02(4)
C12 H12B 1.16(3)
C12 H12C 0.89(4)
C13 H13A 1.09(4)
C13 H13B 0.95(5)
C13 H13C 1.17(4)
C14 H14A 0.98(4)
C14 H14B 1.02(5)
C14 H14C 1.17(2)
C15 H15A 1.03(4)
C15 H15B 1.05(3)
C15 H15C 1.15(3)
C16 H16A 1.12(2)
C16 H16B 0.98(5)
C16 H16C 1.06(5)
C17 H17A 1.05(4)
C17 H17B 0.98(4)
C17 H17C 0.99(5)
C18 H18A 0.93(5)
C18 H18B 1.16(2)
C18 H18C 1.04(4)
C19 H19A 1.11(5)
C19 H19B 1.10(4)
C19 H19C 1.06(3)
C20 H20A 1.02(5)
C20 H20B 1.03(3)
C20 H20C 1.06(2)
